data_7120512
loop_
_publ_author_name
'Laramee-Milette, Baptiste'
'Hanan, Garry'

_publ_section_title
;
 Going against the flow: Os(II)-to-Ru(II) energy transfer in rod-like
 polypyridyl chromophore
;
_journal_name_full 'Chem. Commun.'
_journal_paper_doi 10.1039/C7CC03541A
_journal_year 2017
_chemical_formula_moiety 'C55 H43 N11 Ru, 2(F6 P)'
_chemical_formula_sum 'C55 H43 F12 N11 P2 Ru'
_chemical_formula_weight 1249.01
_space_group_crystal_system triclinic
_space_group_IT_number 2
_space_group_name_Hall '-P 1'
_space_group_name_H-M_alt 'P -1'
_symmetry_space_group_name_Hall '-P 1'
_symmetry_space_group_name_H-M 'P -1'
_atom_sites_solution_hydrogens geom
_atom_sites_solution_primary dual
_audit_creation_date 2016-09-30
_audit_creation_method
;
Olex2 1.2
(compiled 2016.09.09 svn.r3337 for OlexSys, GUI svn.r5227)
;
_audit_update_record
;
2017-04-21 deposited with the CCDC.
2017-08-02 downloaded from the CCDC.
;
_cell_angle_alpha 97.096(4)
_cell_angle_beta 100.183(5)
_cell_angle_gamma 92.627(4)
_cell_formula_units_Z 2
_cell_length_a 9.3351(18)
_cell_length_b 12.808(3)
_cell_length_c 23.398(5)
_cell_measurement_reflns_used 1532
_cell_measurement_temperature 150.0(2)
_cell_measurement_theta_max 37.67
_cell_measurement_theta_min 3.27
_cell_volume 2725.8(10)
_computing_cell_refinement 'SAINT v8.37A (Bruker, 2015)'
_computing_data_collection 'SAINT v8.37A (Bruker, 2015)'
_computing_data_reduction 'SAINT v8.37A (Bruker, 2015)'
_computing_molecular_graphics 'Olex2 (Dolomanov et al., 2009)'
_computing_publication_material 'Olex2 (Dolomanov et al., 2009)'
_computing_structure_refinement 'XL (Sheldrick, 2008)'
_computing_structure_solution 'XT (Sheldrick, 2015)'
_diffrn_ambient_temperature 150.0(2)
_diffrn_measured_fraction_theta_full 0.844
_diffrn_measured_fraction_theta_max 0.844
_diffrn_measurement_device_type 'Bruker APEX-II CCD'
_diffrn_measurement_method '\f and \w scans'
_diffrn_radiation_type GaK\a
_diffrn_radiation_wavelength 1.34139
_diffrn_reflns_av_R_equivalents 0.0584
_diffrn_reflns_av_unetI/netI 0.2343
_diffrn_reflns_Laue_measured_fraction_full 0.844
_diffrn_reflns_Laue_measured_fraction_max 0.844
_diffrn_reflns_limit_h_max 9
_diffrn_reflns_limit_h_min -6
_diffrn_reflns_limit_k_max 13
_diffrn_reflns_limit_k_min -13
_diffrn_reflns_limit_l_max 24
_diffrn_reflns_limit_l_min -21
_diffrn_reflns_number 6455
_diffrn_reflns_point_group_measured_fraction_full 0.844
_diffrn_reflns_point_group_measured_fraction_max 0.844
_diffrn_reflns_theta_full 44.482
_diffrn_reflns_theta_max 44.482
_diffrn_reflns_theta_min 3.032
_diffrn_standards_number 0
_exptl_absorpt_coefficient_mu 2.422
_exptl_absorpt_correction_T_max 0.7487
_exptl_absorpt_correction_T_min 0.4528
_exptl_absorpt_correction_type multi-scan
_exptl_absorpt_process_details
;
SADABS-2016/2 (Bruker,2016/2) was used for absorption correction.
wR2(int) was 0.0986 before and 0.0521 after correction.
The Ratio of minimum to maximum transmission is 0.6048.
The \l/2 correction factor is Not present.
;
_exptl_crystal_colour brown
_exptl_crystal_density_diffrn 1.522
_exptl_crystal_density_meas ?
_exptl_crystal_description block
_exptl_crystal_F_000 1264
_exptl_crystal_size_max 0.12
_exptl_crystal_size_mid 0.08
_exptl_crystal_size_min 0.06
_refine_diff_density_max 1.152
_refine_diff_density_min -0.607
_refine_diff_density_rms 0.129
_refine_ls_extinction_method none
_refine_ls_goodness_of_fit_ref 1.076
_refine_ls_hydrogen_treatment constr
_refine_ls_matrix_type full
_refine_ls_number_parameters 668
_refine_ls_number_reflns 5501
_refine_ls_number_restraints 584
_refine_ls_restrained_S_all 1.052
_refine_ls_R_factor_all 0.2783
_refine_ls_R_factor_gt 0.1470
_refine_ls_shift/su_max 0.000
_refine_ls_shift/su_mean 0.000
_refine_ls_structure_factor_coef Fsqd
_refine_ls_weighting_details 'w=1/[\s^2^(Fo^2^)+(0.1860P)^2^+25.2260P] where P=(Fo^2^+2Fc^2^)/3'
_refine_ls_weighting_scheme calc
_refine_ls_wR_factor_gt 0.3280
_refine_ls_wR_factor_ref 0.4138
_reflns_Friedel_coverage 0.000
_reflns_number_gt 2473
_reflns_number_total 5501
_reflns_threshold_expression 'I > 2\s(I)'
_cod_data_source_file c7cc03541a2.cif
_cod_data_source_block matrix_0m
_cod_depositor_comments
;
The following automatic conversions were performed:

'_exptl_crystal_density_meas' value 'not measured' was changed to '?'
- the value is perceived as not measured.

Automatic conversion script
Id: cif_fix_values 4973 2017-02-22 13:04:09Z antanas 
;
_cod_original_cell_volume 2725.9(9)
_cod_database_code 7120512
_shelx_space_group_comment
;
The symmetry employed for this shelxl refinement is uniquely defined
by the following loop, which should always be used as a source of
symmetry information in preference to the above space-group names.
They are only intended as comments.
;
_olex2_refinement_description
;
1. Fixed Uiso
 At 1.2 times of:
  All C(H) groups, All C(H,H) groups
2. Restrained distances
 N1-C7
 1.31 with sigma of 0.02
 C7-N2
 1.35 with sigma of 0.02
 N2-C3
 1.46 with sigma of 0.02
 C3-C2
 1.5 with sigma of 0.02
 C2-C1
 1.5 with sigma of 0.02
 C1-N1
 1.47 with sigma of 0.02
 N3-C8
 1.39 with sigma of 0.02
 C7-N3
 1.41 with sigma of 0.02
 N3-C6
 1.49 with sigma of 0.02
 C6-C5
 1.51 with sigma of 0.02
 C5-C4
 1.53 with sigma of 0.02
 C4-N2
 1.48 with sigma of 0.02
 C14-C13
 1.38 with sigma of 0.02
 C13-C12
 1.38 with sigma of 0.02
 C12-C11
 1.38 with sigma of 0.02
 F3B-P1
 1.6273 with sigma of 0.02
 F2B-P1
 1.6273 with sigma of 0.02
 F2A-P1
 1.6273 with sigma of 0.02
 F5B-P1
 1.6273 with sigma of 0.02
 F5A-P1
 1.6273 with sigma of 0.02
 P1-F4B
 1.6273 with sigma of 0.02
 F1-P1
 1.6273 with sigma of 0.02
 P1-F6
 1.6273 with sigma of 0.02
 F7-P2
 1.6273 with sigma of 0.02
 F12-P2
 1.6273 with sigma of 0.02
 F10B-P2
 1.6273 with sigma of 0.02
 F10A-P2
 1.6273 with sigma of 0.02
 F11A-P2
 1.6273 with sigma of 0.02
 P2-F8A
 1.6273 with sigma of 0.02
 F9B-P2
 1.6273 with sigma of 0.02
 F9A-P2
 1.6273 with sigma of 0.02
 P2-F8B
 1.6273 with sigma of 0.02
 F3A-P1
 1.6273 with sigma of 0.02
 F4A-P1
 1.6273 with sigma of 0.02
 F11B-P2
 1.6273 with sigma of 0.02
 N1-C2
 2.43 with sigma of 0.04
 C1-C3
 2.43 with sigma of 0.04
 C1-C7
 2.34 with sigma of 0.04
 N1-N2
 2.37 with sigma of 0.04
 C7-C3
 2.45 with sigma of 0.04
 N2-C2
 2.45 with sigma of 0.04
 C8-C7
 2.48 with sigma of 0.04
 N1-N3
 2.36 with sigma of 0.04
 C7-C6
 2.44 with sigma of 0.04
 N3-C5
 2.42 with sigma of 0.04
 C6-C4
 2.42 with sigma of 0.04
 C5-N2
 2.51 with sigma of 0.04
 C7-C4
 2.51 with sigma of 0.04
 N2-N3
 2.32 with sigma of 0.04
 C6-C8
 2.46 with sigma of 0.04
 N3-C9
 2.31 with sigma of 0.04
 C18-C13
 2.38 with sigma of 0.04
 C12-C14
 2.38 with sigma of 0.04
 C13-C11
 2.38 with sigma of 0.04
 C12-C19
 2.38 with sigma of 0.04
 F4A-F3A
 2.3014 with sigma of 0.04
 F3A-F2A
 2.3014 with sigma of 0.04
 F2A-F5A
 2.3014 with sigma of 0.04
 F4A-F5A
 2.3014 with sigma of 0.04
 F4B-F3B
 2.3014 with sigma of 0.04
 F3B-F2B
 2.3014 with sigma of 0.04
 F2B-F5B
 2.3014 with sigma of 0.04
 F5B-F4B
 2.3014 with sigma of 0.04
 F4B-F6
 2.3014 with sigma of 0.04
 F4A-F6
 2.3014 with sigma of 0.04
 F3B-F6
 2.3014 with sigma of 0.04
 F6-F3A
 2.3014 with sigma of 0.04
 F6-F2B
 2.3014 with sigma of 0.04
 F6-F5A
 2.3014 with sigma of 0.04
 F6-F5B
 2.3014 with sigma of 0.04
 F6-F2A
 2.3014 with sigma of 0.04
 F1-F4A
 2.3014 with sigma of 0.04
 F4B-F1
 2.3014 with sigma of 0.04
 F1-F3B
 2.3014 with sigma of 0.04
 F3A-F1
 2.3014 with sigma of 0.04
 F2B-F1
 2.3014 with sigma of 0.04
 F2A-F1
 2.3014 with sigma of 0.04
 F5B-F1
 2.3014 with sigma of 0.04
 F5A-F1
 2.3014 with sigma of 0.04
 F8A-F11A
 2.3014 with sigma of 0.04
 F11A-F10A
 2.3014 with sigma of 0.04
 F10A-F9A
 2.3014 with sigma of 0.04
 F8B-F11B
 2.3014 with sigma of 0.04
 F11B-F10B
 2.3014 with sigma of 0.04
 F10B-F9B
 2.3014 with sigma of 0.04
 F8B-F9B
 2.3014 with sigma of 0.04
 F9A-F8A
 2.3014 with sigma of 0.04
 F11B-F12
 2.3014 with sigma of 0.04
 F11A-F12
 2.3014 with sigma of 0.04
 F12-F10B
 2.3014 with sigma of 0.04
 F12-F10A
 2.3014 with sigma of 0.04
 F12-F9B
 2.3014 with sigma of 0.04
 F12-F9A
 2.3014 with sigma of 0.04
 F12-F8B
 2.3014 with sigma of 0.04
 F8A-F12
 2.3014 with sigma of 0.04
 F7-F8A
 2.3014 with sigma of 0.04
 F7-F8B
 2.3014 with sigma of 0.04
 F7-F9A
 2.3014 with sigma of 0.04
 F7-F9B
 2.3014 with sigma of 0.04
 F7-F10A
 2.3014 with sigma of 0.04
 F10B-F7
 2.3014 with sigma of 0.04
 F11A-F7
 2.3014 with sigma of 0.04
 F11B-F7
 2.3014 with sigma of 0.04
 F8A-F7
 2.3014 with sigma of 0.04
3. Restrained planarity
 C12, C13, C14, C18, C19, C11
 with sigma of 0.1
4. Uiso/Uaniso restraints and constraints
P2 \\sim F12 \\sim F8A \\sim F7 \\sim F8B \\sim F11B \\sim F9A \\sim F10A \\sim
F11A \\sim F9B: within 1.7A with sigma of 0.04 and sigma for terminal atoms of
0.08
F12 \\sim P2 \\sim F8A \\sim F7 \\sim F8B \\sim F11B \\sim F9A \\sim F10A \\sim
F11A \\sim F9B \\sim F10B: within 1.7A with sigma of 0.04 and sigma for
terminal atoms of 0.08
F6 \\sim P1 \\sim F1 \\sim F3B \\sim F5B: within 1.7A with sigma of 0.04 and
sigma for terminal atoms of 0.08
N11 \\sim C55 \\sim C51 \\sim C54 \\sim C52 \\sim C53: within 1.7A with sigma
of 0.04 and sigma for terminal atoms of 0.08
N10 \\sim C46 \\sim C49 \\sim C47 \\sim C50 \\sim C48: within 1.7A with sigma
of 0.04 and sigma for terminal atoms of 0.08
N9 \\sim C45 \\sim C41 \\sim C42 \\sim C44 \\sim C43: within 1.7A with sigma of
0.04 and sigma for terminal atoms of 0.08
C35 \\sim C40 \\sim C36 \\sim C38 \\sim C37 \\sim C39: within 1.7A with sigma
of 0.04 and sigma for terminal atoms of 0.08
N7 \\sim C29 \\sim C26 \\sim C27 \\sim C28 \\sim C25: within 1.7A with sigma of
0.04 and sigma for terminal atoms of 0.08
N8 \\sim C33 \\sim C30 \\sim C34 \\sim C31 \\sim C32: within 1.7A with sigma of
0.04 and sigma for terminal atoms of 0.08
N6 \\sim C20 \\sim C22 \\sim C21 \\sim C23 \\sim C24: within 1.7A with sigma of
0.04 and sigma for terminal atoms of 0.08
P1 \\sim F2B \\sim F5B \\sim F1 \\sim F6 \\sim F3B \\sim F4B: within 1.7A with
sigma of 0.04 and sigma for terminal atoms of 0.08
: with sigma of 0.1 and sigma for terminal atoms of 0.2
5. Rigid body (RIGU) restrains
 P1, F6, F1, F3B, F5B
 with sigma for 1-2 distances of 0.004 and sigma for 1-3 distances of 0.004
 N1, N2, C7, C3, C1, C2, N3, C5, C4, C6
 with sigma for 1-2 distances of 0.004 and sigma for 1-3 distances of 0.004
 C10, C9, C8, N4, C19, C11, C14, C18, N5, C17, C16, C15
 with sigma for 1-2 distances of 0.004 and sigma for 1-3 distances of 0.004
 C12, C13, C14, C18, C19, C11
 with sigma for 1-2 distances of 0.004 and sigma for 1-3 distances of 0.004
 P1, F6, F1, F3B, F5B, F4B, F2B, F5A, F2A, F3A, F4A
 with sigma for 1-2 distances of 0.004 and sigma for 1-3 distances of 0.004
 N6, C20, C24, Ru1
 with sigma for 1-2 distances of 0.004 and sigma for 1-3 distances of 0.004
 F11B, P2, F12, F8A, F7, F8B, F9A, F10A, F11A, F9B, F10B
 with sigma for 1-2 distances of 0.004 and sigma for 1-3 distances of 0.004
6. Others
 Fixed Sof: F3B(0.5) F8A(0.5) F8B(0.5) F11B(0.5) F9A(0.5) F5B(0.5) F10A(0.5)
 F11A(0.5) F9B(0.5) F10B(0.5) F4B(0.5) F2B(0.5) F5A(0.5) F2A(0.5) F3A(0.5)
 F4A(0.5)
7.a Secondary CH2 refined with riding coordinates:
 C3(H3A,H3B), C1(H1A,H1B), C2(H2A,H2B), C5(H5A,H5B), C4(H4A,H4B), C6(H6A,H6B)
7.b Aromatic/amide H refined with riding coordinates:
 C20(H20), C40(H40), C49(H49), C47(H47), C26(H26), C33(H33), C22(H22),
 C21(H21), C34(H34), C36(H36), C28(H28), C37(H37), C23(H23), C31(H31), C39(H39),
  C32(H32), C17(H17), C16(H16), C15(H15), C55(H55), C54(H54), C41(H41),
 C52(H52), C42(H42), C44(H44), C43(H43), C53(H53), C10(H10), C9(H9), C13(H13),
 C12(H12)
7.c Fitted hexagon refined as free rotating group:
 C14(C18,N5,C17,C16,C15), C10(C9,C8,N4,C19,C11)
;
_olex2_submission_special_instructions 'No special instructions were received'

loop_
_space_group_symop_operation_xyz
'x, y, z'
'-x, -y, -z'

loop_
_atom_site_label
_atom_site_type_symbol
_atom_site_fract_x
_atom_site_fract_y
_atom_site_fract_z
_atom_site_U_iso_or_equiv
_atom_site_adp_type
_atom_site_occupancy
_atom_site_site_symmetry_order
_atom_site_calc_flag
_atom_site_refinement_flags_posn
_atom_site_refinement_flags_adp
_atom_site_refinement_flags_occupancy
_atom_site_disorder_assembly
_atom_site_disorder_group
Ru1 Ru -0.0077(2) 0.05856(16) 0.26896(9) 0.0651(9) Uani 1 1 d . U . . .
P2 P -0.2806(10) 0.2175(7) 0.0424(4) 0.114(3) Uiso 1 1 d D U . . .
P1 P 0.5939(10) 0.1912(8) 0.4499(4) 0.129(3) Uiso 1 1 d D U . . .
N8 N -0.0907(17) 0.2016(14) 0.2748(9) 0.056(5) Uani 1 1 d . U . . .
N7 N 0.0314(17) 0.1077(14) 0.3531(7) 0.055(5) Uani 1 1 d . U . . .
N6 N 0.0961(18) -0.0729(14) 0.2978(9) 0.067(5) Uani 1 1 d . U . . .
N10 N 0.407(2) 0.4278(15) 0.8313(10) 0.077(6) Uani 1 1 d . U . . .
F6 F 0.7252(16) 0.1125(12) 0.4598(7) 0.146(6) Uiso 1 1 d D U . . .
C20 C 0.124(2) -0.1612(19) 0.2650(12) 0.069(6) Uani 1 1 d . U . . .
H20 H 0.0930 -0.1716 0.2246 0.083 Uiso 1 1 calc R . . . .
C35 C 0.153(3) 0.2142(17) 0.5358(10) 0.061(6) Uani 1 1 d . U . . .
C46 C 0.493(3) 0.4315(17) 0.7876(11) 0.060(6) Uani 1 1 d . U . . .
N11 N 0.050(3) 0.3264(18) 0.8483(9) 0.091(6) Uani 1 1 d . U . . .
N1 N 0.1818(19) 0.1263(14) 0.2513(8) 0.080(5) Uani 1 1 d D U . . .
C29 C -0.009(2) 0.2027(18) 0.3752(11) 0.055(6) Uani 1 1 d . U . . .
C40 C 0.055(3) 0.262(2) 0.5679(12) 0.080(7) Uani 1 1 d . U . . .
H40 H -0.0426 0.2641 0.5510 0.096 Uiso 1 1 calc R . . . .
C49 C 0.219(2) 0.335(2) 0.7573(12) 0.079(7) Uani 1 1 d . U . . .
H49 H 0.1267 0.3001 0.7467 0.095 Uiso 1 1 calc R . . . .
C47 C 0.444(2) 0.3860(15) 0.7332(10) 0.049(5) Uani 1 1 d . U . . .
H47 H 0.5042 0.3844 0.7056 0.059 Uiso 1 1 calc R . . . .
C26 C 0.151(3) 0.076(2) 0.4512(12) 0.076(7) Uani 1 1 d . U . . .
H26 H 0.2015 0.0338 0.4760 0.091 Uiso 1 1 calc R . . . .
C27 C 0.102(2) 0.1754(19) 0.4730(12) 0.068(7) Uani 1 1 d . U . . .
C33 C -0.215(2) 0.347(2) 0.2340(13) 0.073(7) Uani 1 1 d . U . . .
H33 H -0.2564 0.3787 0.2018 0.088 Uiso 1 1 calc R . . . .
C50 C 0.268(3) 0.381(2) 0.8146(14) 0.082(7) Uani 1 1 d . U . . .
N9 N 0.722(3) 0.4818(18) 0.7675(12) 0.097(7) Uani 1 1 d . U . . .
C30 C -0.086(2) 0.2543(19) 0.3307(13) 0.062(6) Uani 1 1 d . U . . .
C22 C 0.251(3) -0.224(2) 0.3511(13) 0.078(7) Uani 1 1 d . U . . .
H22 H 0.2994 -0.2767 0.3687 0.094 Uiso 1 1 calc R . . . .
C21 C 0.200(3) -0.2341(18) 0.2928(14) 0.078(7) Uani 1 1 d . U . . .
H21 H 0.2178 -0.2954 0.2702 0.094 Uiso 1 1 calc R . . . .
C34 C -0.161(2) 0.2548(19) 0.2280(12) 0.071(6) Uani 1 1 d . U . . .
H34 H -0.1690 0.2205 0.1900 0.085 Uiso 1 1 calc R . . . .
C36 C 0.292(3) 0.2027(17) 0.5622(11) 0.066(6) Uani 1 1 d . U . . .
H36 H 0.3564 0.1677 0.5418 0.079 Uiso 1 1 calc R . . . .
C45 C 0.642(3) 0.480(2) 0.8074(13) 0.089(8) Uani 1 1 d . U . . .
C48 C 0.303(3) 0.3412(19) 0.7175(12) 0.070(6) Uani 1 1 d . U . . .
F1 F 0.4581(17) 0.2629(14) 0.4394(8) 0.175(8) Uiso 1 1 d D U . . .
C28 C 0.022(3) 0.235(2) 0.4303(13) 0.075(7) Uani 1 1 d . U . . .
H28 H -0.0079 0.2999 0.4438 0.090 Uiso 1 1 calc R . . . .
C38 C 0.249(3) 0.2959(18) 0.6535(13) 0.071(7) Uani 1 1 d . U . . .
C37 C 0.334(3) 0.245(2) 0.6204(13) 0.084(7) Uani 1 1 d . U . . .
H37 H 0.4297 0.2372 0.6382 0.100 Uiso 1 1 calc R . . . .
C23 C 0.226(3) -0.126(2) 0.3848(12) 0.086(7) Uani 1 1 d . U . . .
H23 H 0.2623 -0.1139 0.4249 0.104 Uiso 1 1 calc R . . . .
C31 C -0.143(3) 0.351(2) 0.3387(14) 0.094(8) Uani 1 1 d . U . . .
H31 H -0.1386 0.3847 0.3765 0.113 Uiso 1 1 calc R . . . .
F12 F -0.289(2) 0.2748(14) -0.0144(7) 0.176(8) Uiso 1 1 d D U . . .
C39 C 0.106(3) 0.3063(19) 0.6251(12) 0.079(7) Uani 1 1 d . U . . .
H39 H 0.0438 0.3443 0.6454 0.095 Uiso 1 1 calc R . . . .
C25 C 0.117(2) 0.0473(18) 0.3917(12) 0.070(7) Uani 1 1 d . U . . .
C32 C -0.206(3) 0.397(2) 0.2924(14) 0.080(7) Uani 1 1 d . U . . .
H32 H -0.2431 0.4625 0.2990 0.097 Uiso 1 1 calc R . . . .
F3B F 0.502(3) 0.103(2) 0.3959(12) 0.146(13) Uiso 0.5 1 d D U P A 2
C24 C 0.152(3) -0.0534(19) 0.3591(12) 0.075(6) Uani 1 1 d . U . . .
F8A F -0.284(4) 0.3209(17) 0.0895(11) 0.140(12) Uiso 0.5 1 d D U P B 2
N2 N 0.355(3) 0.167(2) 0.1948(10) 0.155(10) Uani 1 1 d D U . . .
C7 C 0.231(2) 0.1153(19) 0.2026(9) 0.101(7) Uani 1 1 d D U . . .
F7 F -0.269(2) 0.1477(15) 0.0964(8) 0.218(10) Uiso 1 1 d D U . . .
C3 C 0.448(3) 0.230(3) 0.2447(13) 0.180(14) Uani 1 1 d D U . . .
H3A H 0.4927 0.2900 0.2312 0.215 Uiso 1 1 calc R . . . .
H3B H 0.5264 0.1877 0.2599 0.215 Uiso 1 1 calc R . . . .
C14 C -0.416(3) -0.1056(18) 0.1954(10) 0.198(15) Uani 1 1 d D U . C 2
C18 C -0.274(2) -0.0600(16) 0.2079(11) 0.128(7) Uani 1 1 d DG U . C 2
N5 N -0.2134(16) -0.0145(14) 0.2646(12) 0.126(7) Uani 1 1 d G U . C 2
C17 C -0.295(3) -0.0145(18) 0.3088(10) 0.188(15) Uani 1 1 d G U . C 2
H17 H -0.2546 0.0159 0.3468 0.225 Uiso 1 1 calc R . . C 2
C16 C -0.437(3) -0.060(2) 0.2964(12) 0.170(12) Uani 1 1 d G U . C 2
H16 H -0.4916 -0.0601 0.3260 0.204 Uiso 1 1 calc R . . C 2
C15 C -0.4973(17) -0.1056(18) 0.2397(14) 0.176(11) Uani 1 1 d G U . C 2
H15 H -0.5923 -0.1361 0.2313 0.211 Uiso 1 1 calc R . . C 2
F8B F -0.157(4) 0.307(2) 0.0766(13) 0.149(13) Uiso 0.5 1 d D U P B 1
C55 C -0.032(3) 0.319(2) 0.8879(14) 0.113(9) Uani 1 1 d . U . . .
H55 H -0.1207 0.2792 0.8780 0.135 Uiso 1 1 calc R . . . .
C51 C 0.180(4) 0.381(3) 0.8616(14) 0.105(9) Uani 1 1 d . U . . .
C54 C 0.016(4) 0.375(3) 0.9487(15) 0.144(11) Uani 1 1 d . U . . .
H54 H -0.0451 0.3720 0.9760 0.173 Uiso 1 1 calc R . . . .
C41 C 0.852(4) 0.534(2) 0.7809(16) 0.106(9) Uani 1 1 d . U . . .
H41 H 0.9058 0.5369 0.7511 0.127 Uiso 1 1 calc R . . . .
C52 C 0.230(4) 0.425(3) 0.9164(15) 0.138(10) Uani 1 1 d . U . . .
H52 H 0.3246 0.4552 0.9252 0.166 Uiso 1 1 calc R . . . .
F11B F -0.412(4) 0.279(3) 0.0637(16) 0.162(14) Uiso 0.5 1 d D U P B 1
C42 C 0.911(3) 0.582(3) 0.8333(16) 0.120(10) Uani 1 1 d . U . . .
H42 H 1.0086 0.6054 0.8426 0.144 Uiso 1 1 calc R . . . .
F9A F -0.105(2) 0.228(3) 0.0563(16) 0.169(15) Uiso 0.5 1 d D U P B 2
C1 C 0.275(3) 0.185(2) 0.3035(10) 0.134(10) Uani 1 1 d D U . . .
H1A H 0.2124 0.2167 0.3290 0.160 Uiso 1 1 calc R . . . .
H1B H 0.3318 0.1359 0.3245 0.160 Uiso 1 1 calc R . . . .
F5B F 0.675(4) 0.272(2) 0.5029(13) 0.168(15) Uiso 0.5 1 d D U P A 2
C44 C 0.680(3) 0.548(3) 0.8633(12) 0.124(10) Uani 1 1 d . U . . .
H44 H 0.6147 0.5577 0.8889 0.148 Uiso 1 1 calc R . . . .
C43 C 0.816(4) 0.596(3) 0.8759(14) 0.136(10) Uani 1 1 d . U . . .
H43 H 0.8483 0.6374 0.9117 0.163 Uiso 1 1 calc R . . . .
F10A F -0.278(5) 0.1096(17) -0.0024(11) 0.147(13) Uiso 0.5 1 d D U P B 2
C53 C 0.147(4) 0.428(3) 0.9638(15) 0.148(11) Uani 1 1 d . U . . .
H53 H 0.1819 0.4643 1.0011 0.178 Uiso 1 1 calc R . . . .
C2 C 0.375(3) 0.269(2) 0.2928(12) 0.145(10) Uani 1 1 d D U . . .
H2A H 0.4467 0.2913 0.3280 0.174 Uiso 1 1 calc R . . . .
H2B H 0.3210 0.3290 0.2828 0.174 Uiso 1 1 calc R . . . .
F11A F -0.458(2) 0.204(3) 0.0288(16) 0.157(14) Uiso 0.5 1 d D U P B 2
F9B F -0.152(4) 0.147(3) 0.0212(17) 0.195(17) Uiso 0.5 1 d D U P B 1
C10 C -0.154(3) -0.1104(19) 0.0689(9) 0.189(14) Uani 1 1 d . U . C 2
H10 H -0.1846 -0.1466 0.0314 0.227 Uiso 1 1 calc R . . C 2
C9 C -0.017(3) -0.057(2) 0.0841(10) 0.193(16) Uani 1 1 d DG U . C 2
H9 H 0.0440 -0.0570 0.0568 0.232 Uiso 1 1 calc R . . C 2
C8 C 0.0282(18) -0.0025(15) 0.1401(11) 0.150(11) Uani 1 1 d DG U . . .
N4 N -0.063(2) -0.0020(14) 0.1810(8) 0.127(7) Uani 1 1 d G U . . .
C19 C -0.200(2) -0.0557(18) 0.1658(11) 0.162(11) Uani 1 1 d DG U . C 2
C11 C -0.246(2) -0.1099(18) 0.1098(12) 0.183(13) Uani 1 1 d DG U . C 2
N3 N 0.144(3) 0.068(2) 0.1500(9) 0.189(12) Uani 1 1 d D U . D 1
F10B F -0.402(3) 0.125(2) 0.0073(12) 0.122(11) Uiso 0.5 1 d D U P B 1
C5 C 0.327(4) 0.094(4) 0.0909(13) 0.210(15) Uani 1 1 d D U . . .
H5A H 0.3499 0.1179 0.0556 0.252 Uiso 1 1 calc R . . . .
H5B H 0.3338 0.0183 0.0880 0.252 Uiso 1 1 calc R . . . .
C4 C 0.430(3) 0.150(3) 0.1450(13) 0.177(13) Uani 1 1 d D U . . .
H4A H 0.5122 0.1075 0.1548 0.213 Uiso 1 1 calc R . . . .
H4B H 0.4675 0.2172 0.1366 0.213 Uiso 1 1 calc R . . . .
C6 C 0.178(3) 0.122(4) 0.0990(14) 0.243(16) Uani 1 1 d D U . . .
H6A H 0.1073 0.0981 0.0637 0.291 Uiso 1 1 calc R . . D .
H6B H 0.1758 0.1981 0.1079 0.291 Uiso 1 1 calc R . . D .
F4B F 0.660(3) 0.241(2) 0.3988(10) 0.077(9) Uiso 0.5 1 d D U P A 2
F2B F 0.521(3) 0.116(2) 0.4915(12) 0.110(10) Uiso 0.5 1 d D U P A 2
C13 C -0.468(3) -0.162(2) 0.1396(12) 0.179(12) Uani 1 1 d D U . . .
H13 H -0.5601 -0.1976 0.1312 0.215 Uiso 1 1 calc R . . C .
C12 C -0.382(3) -0.165(3) 0.0974(14) 0.33(4) Uani 1 1 d D U . . .
H12 H -0.4144 -0.2033 0.0607 0.390 Uiso 1 1 calc R . . C .
F5A F 0.716(3) 0.2919(18) 0.4660(16) 0.154(14) Uiso 0.5 1 d D U P A 1
F2A F 0.587(3) 0.218(3) 0.5205(8) 0.127(11) Uiso 0.5 1 d D U P A 1
F3A F 0.477(3) 0.0939(19) 0.4393(19) 0.187(18) Uiso 0.5 1 d D U P A 1
F4A F 0.620(3) 0.190(2) 0.3830(8) 0.077(9) Uiso 0.5 1 d D U P A 1

loop_
_atom_site_aniso_label
_atom_site_aniso_U_11
_atom_site_aniso_U_22
_atom_site_aniso_U_33
_atom_site_aniso_U_23
_atom_site_aniso_U_13
_atom_site_aniso_U_12
Ru1 0.0500(13) 0.0793(15) 0.0637(15) 0.0059(10) 0.0083(9) -0.0020(9)
N8 0.050(11) 0.071(12) 0.053(13) 0.021(11) 0.017(10) -0.005(9)
N7 0.056(11) 0.062(12) 0.049(12) 0.002(10) 0.019(9) 0.017(9)
N6 0.057(10) 0.055(9) 0.093(11) 0.015(8) 0.028(8) -0.010(7)
N10 0.065(14) 0.064(12) 0.099(16) 0.019(11) 0.003(12) -0.009(10)
C20 0.049(13) 0.061(10) 0.098(13) 0.005(9) 0.026(10) -0.011(9)
C35 0.074(16) 0.063(14) 0.040(15) 0.009(12) -0.007(13) -0.001(12)
C46 0.072(16) 0.046(13) 0.056(16) 0.006(12) -0.009(14) 0.011(12)
N11 0.098(17) 0.121(17) 0.050(14) 0.006(12) 0.008(13) -0.005(14)
N1 0.075(12) 0.077(12) 0.100(12) 0.025(10) 0.032(8) 0.019(9)
C29 0.057(14) 0.056(14) 0.046(15) -0.021(13) 0.010(12) 0.002(12)
C40 0.093(17) 0.087(17) 0.069(17) 0.010(14) 0.036(15) 0.022(14)
C49 0.037(14) 0.106(18) 0.080(19) -0.006(15) -0.007(13) -0.027(12)
C47 0.029(12) 0.055(13) 0.064(16) 0.016(12) 0.007(11) -0.014(10)
C26 0.070(15) 0.084(17) 0.079(18) 0.019(15) 0.023(14) -0.018(13)
C27 0.062(15) 0.068(16) 0.074(18) -0.013(14) 0.027(13) -0.008(12)
C33 0.064(15) 0.069(17) 0.094(19) 0.038(15) 0.016(14) 0.016(13)
C50 0.055(16) 0.081(17) 0.11(2) 0.013(15) 0.005(16) -0.005(13)
N9 0.061(15) 0.102(16) 0.126(19) 0.000(14) 0.025(13) -0.004(12)
C30 0.043(13) 0.069(16) 0.086(18) 0.023(15) 0.029(13) 0.015(12)
C22 0.072(16) 0.063(15) 0.10(2) 0.013(16) 0.022(15) 0.008(13)
C21 0.080(17) 0.040(14) 0.11(2) 0.014(15) 0.018(16) -0.007(12)
C34 0.066(15) 0.066(16) 0.086(17) 0.014(14) 0.027(13) -0.004(13)
C36 0.065(15) 0.056(14) 0.071(17) -0.011(13) 0.010(14) 0.004(12)
C45 0.090(19) 0.098(18) 0.083(19) 0.055(15) 0.009(16) -0.033(15)
C48 0.057(15) 0.092(16) 0.070(17) 0.020(14) 0.036(13) -0.012(13)
C28 0.082(16) 0.064(16) 0.079(19) 0.018(15) 0.013(15) -0.011(13)
C38 0.059(16) 0.061(15) 0.10(2) 0.007(14) 0.029(15) 0.004(12)
C37 0.056(15) 0.085(17) 0.11(2) -0.003(16) 0.026(15) -0.006(13)
C23 0.088(17) 0.093(18) 0.084(18) 0.020(15) 0.025(14) 0.019(15)
C31 0.068(16) 0.091(18) 0.13(2) 0.031(17) 0.017(15) 0.011(14)
C39 0.088(18) 0.073(16) 0.079(18) 0.008(14) 0.023(15) 0.013(14)
C25 0.069(15) 0.059(15) 0.081(17) 0.003(14) 0.014(14) 0.019(12)
C32 0.076(16) 0.066(16) 0.10(2) 0.024(15) 0.013(16) 0.002(13)
C24 0.073(14) 0.062(13) 0.092(11) 0.013(9) 0.019(9) 0.011(11)
N2 0.126(15) 0.20(2) 0.143(14) 0.031(13) 0.056(10) -0.021(13)
C7 0.100(14) 0.107(17) 0.113(13) 0.028(10) 0.047(9) 0.030(11)
C3 0.146(17) 0.24(3) 0.157(17) 0.014(16) 0.053(12) -0.043(17)
C14 0.115(14) 0.22(3) 0.24(2) 0.045(17) -0.004(12) -0.022(16)
C18 0.093(12) 0.078(16) 0.211(17) 0.065(12) -0.013(10) 0.035(10)
N5 0.080(13) 0.092(15) 0.211(17) 0.063(13) 0.006(11) 0.010(10)
C17 0.126(19) 0.20(4) 0.236(19) 0.044(17) 0.037(14) -0.032(19)
C16 0.115(18) 0.14(3) 0.26(2) 0.073(18) 0.028(15) -0.015(16)
C15 0.123(16) 0.14(3) 0.26(2) 0.070(19) 0.013(15) 0.018(14)
C55 0.11(2) 0.14(2) 0.08(2) -0.043(17) 0.024(17) -0.014(17)
C51 0.11(2) 0.15(2) 0.058(18) 0.004(17) 0.026(18) -0.019(18)
C54 0.11(2) 0.20(3) 0.11(2) -0.03(2) 0.022(19) -0.03(2)
C41 0.09(2) 0.12(2) 0.11(2) -0.003(18) 0.042(18) -0.008(17)
C52 0.12(2) 0.22(3) 0.07(2) 0.01(2) 0.027(18) -0.04(2)
C42 0.073(19) 0.17(2) 0.11(2) 0.02(2) 0.010(18) 0.000(18)
C1 0.115(18) 0.17(2) 0.114(14) 0.001(12) 0.039(11) -0.037(15)
C44 0.10(2) 0.21(3) 0.052(17) 0.022(18) 0.002(16) -0.054(19)
C43 0.10(2) 0.23(3) 0.07(2) 0.02(2) 0.000(17) -0.04(2)
C53 0.13(2) 0.23(3) 0.08(2) 0.00(2) 0.035(18) -0.06(2)
C2 0.124(19) 0.173(19) 0.137(17) 0.033(14) 0.025(13) -0.037(15)
C10 0.18(2) 0.16(3) 0.213(19) 0.027(17) 0.000(14) -0.022(19)
C9 0.18(2) 0.18(3) 0.20(2) 0.001(18) 0.012(16) -0.032(19)
C8 0.135(16) 0.11(2) 0.19(2) 0.022(16) 0.006(14) 0.002(15)
N4 0.099(13) 0.096(15) 0.179(18) 0.044(12) -0.016(10) 0.025(11)
C19 0.115(14) 0.15(2) 0.206(17) 0.039(13) -0.010(11) -0.006(14)
C11 0.150(17) 0.17(3) 0.207(18) 0.032(15) -0.012(12) -0.024(17)
N3 0.163(17) 0.29(3) 0.112(13) 0.003(12) 0.050(10) -0.054(18)
C5 0.19(2) 0.29(4) 0.155(17) 0.032(17) 0.069(14) -0.04(2)
C4 0.170(19) 0.23(3) 0.152(16) 0.036(16) 0.076(13) 0.000(17)
C6 0.20(2) 0.40(4) 0.152(17) 0.079(18) 0.069(13) -0.01(2)
C13 0.137(17) 0.15(2) 0.23(2) 0.068(17) -0.022(13) -0.008(16)
C12 0.21(3) 0.44(8) 0.27(2) -0.05(3) 0.03(2) -0.16(4)

loop_
_atom_type_symbol
_atom_type_description
_atom_type_scat_dispersion_real
_atom_type_scat_dispersion_imag
_atom_type_scat_source
C C 0.0150 0.0070 'International Tables Vol C Tables 4.2.6.8 and 6.1.1.4'
H H 0.0000 0.0000 'International Tables Vol C Tables 4.2.6.8 and 6.1.1.4'
F F 0.0600 0.0410 'International Tables Vol C Tables 4.2.6.8 and 6.1.1.4'
N N 0.0250 0.0140 'International Tables Vol C Tables 4.2.6.8 and 6.1.1.4'
P P 0.2600 0.3350 'International Tables Vol C Tables 4.2.6.8 and 6.1.1.4'
Ru Ru -0.0760 2.5660 'International Tables Vol C Tables 4.2.6.8 and 6.1.1.4'

loop_
_geom_angle_atom_site_label_1
_geom_angle_atom_site_label_2
_geom_angle_atom_site_label_3
_geom_angle
N8 Ru1 N6 157.9(8)
N8 Ru1 N1 89.7(7)
N8 Ru1 N5 90.6(7)
N8 Ru1 N4 104.9(7)
N7 Ru1 N8 76.3(8)
N7 Ru1 N6 81.6(8)
N7 Ru1 N1 96.5(7)
N7 Ru1 N5 97.2(9)
N7 Ru1 N4 175.1(8)
N1 Ru1 N6 93.0(6)
N1 Ru1 N5 166.0(9)
N1 Ru1 N4 88.3(9)
N5 Ru1 N6 92.0(6)
N4 Ru1 N6 97.1(7)
N4 Ru1 N5 78.1(10)
F12 P2 F8A 98.0(12)
F12 P2 F7 174.1(11)
F12 P2 F8B 88.9(12)
F12 P2 F11B 93.2(13)
F12 P2 F9A 93.0(13)
F12 P2 F10A 84.9(12)
F12 P2 F11A 88.1(12)
F12 P2 F9B 89.2(13)
F12 P2 F10B 91.2(12)
F8A P2 F7 87.8(11)
F8A P2 F10A 177.0(15)
F8A P2 F11A 90.6(14)
F7 P2 F10A 89.3(12)
F7 P2 F9B 86.0(13)
F7 P2 F10B 85.2(11)
F8B P2 F7 94.6(13)
F8B P2 F9B 89.4(15)
F8B P2 F10B 178.4(16)
F11B P2 F7 91.3(13)
F11B P2 F8B 93.7(15)
F11B P2 F9B 176.1(17)
F11B P2 F10B 87.9(14)
F9A P2 F8A 90.1(15)
F9A P2 F7 86.2(13)
F9A P2 F10A 90.2(15)
F9A P2 F11A 178.6(17)
F11A P2 F7 92.6(13)
F11A P2 F10A 89.0(14)
F10B P2 F9B 89.0(15)
F6 P1 F3B 89.9(12)
F6 P1 F2B 82.5(10)
F6 P1 F5A 89.0(12)
F6 P1 F2A 94.8(11)
F1 P1 F6 176.7(10)
F1 P1 F3B 87.5(12)
F1 P1 F4B 89.4(10)
F1 P1 F2B 95.2(11)
F1 P1 F5A 94.3(12)
F1 P1 F2A 85.5(11)
F1 P1 F4A 92.6(10)
F5B P1 F6 90.6(13)
F5B P1 F1 91.9(13)
F5B P1 F3B 176.7(18)
F5B P1 F4B 97.7(15)
F5B P1 F2B 94.2(15)
F4B P1 F6 92.3(10)
F4B P1 F3B 85.6(13)
F4B P1 F2B 167.1(14)
F2B P1 F3B 82.6(13)
F5A P1 F2A 82.3(14)
F3A P1 F6 90.2(13)
F3A P1 F1 86.5(13)
F3A P1 F5A 175.9(18)
F3A P1 F2A 93.7(15)
F3A P1 F4A 98.3(16)
F4A P1 F6 87.8(10)
F4A P1 F5A 85.7(13)
F4A P1 F2A 167.7(15)
C30 N8 Ru1 117.1(15)
C30 N8 C34 115(2)
C34 N8 Ru1 128.0(16)
C29 N7 Ru1 121.7(15)
C29 N7 C25 118.9(19)
C25 N7 Ru1 119.0(14)
C20 N6 Ru1 127.9(18)
C20 N6 C24 121(2)
C24 N6 Ru1 110.5(15)
C50 N10 C46 118(2)
N6 C20 H20 121.0
N6 C20 C21 118(3)
C21 C20 H20 121.0
C40 C35 C27 119(2)
C36 C35 C40 120(2)
C36 C35 C27 120(2)
N10 C46 C45 116(2)
C47 C46 N10 121(2)
C47 C46 C45 123(3)
C55 N11 C51 121(3)
C7 N1 Ru1 128.2(14)
C7 N1 C1 118.5(17)
C1 N1 Ru1 113.0(13)
N7 C29 C30 111(2)
C28 C29 N7 120(2)
C28 C29 C30 128(2)
C35 C40 H40 120.6
C39 C40 C35 119(3)
C39 C40 H40 120.6
C50 C49 H49 120.1
C48 C49 H49 120.1
C48 C49 C50 120(2)
C46 C47 H47 119.9
C46 C47 C48 120(2)
C48 C47 H47 119.9
C27 C26 H26 121.8
C25 C26 H26 121.8
C25 C26 C27 116(2)
C26 C27 C35 117(2)
C26 C27 C28 117(2)
C28 C27 C35 125(2)
C34 C33 H33 121.9
C34 C33 C32 116(2)
C32 C33 H33 121.9
N10 C50 C49 120(3)
N10 C50 C51 116(3)
C49 C50 C51 123(3)
C45 N9 C41 119(3)
N8 C30 C29 113(2)
C31 C30 N8 121(2)
C31 C30 C29 126(3)
C21 C22 H22 121.8
C21 C22 C23 116(2)
C23 C22 H22 121.8
C20 C21 H21 117.8
C22 C21 C20 124(3)
C22 C21 H21 117.8
N8 C34 H34 117.1
C33 C34 N8 126(2)
C33 C34 H34 117.1
C35 C36 H36 121.2
C35 C36 C37 118(2)
C37 C36 H36 121.2
N9 C45 C46 116(3)
N9 C45 C44 121(3)
C44 C45 C46 120(3)
C49 C48 C47 121(3)
C49 C48 C38 121(2)
C47 C48 C38 118(2)
C29 C28 C27 124(3)
C29 C28 H28 118.0
C27 C28 H28 118.0
C37 C38 C48 122(2)
C37 C38 C39 116(3)
C39 C38 C48 122(2)
C36 C37 H37 117.3
C38 C37 C36 125(3)
C38 C37 H37 117.3
C22 C23 H23 119.7
C24 C23 C22 121(3)
C24 C23 H23 119.7
C30 C31 H31 119.5
C32 C31 C30 121(3)
C32 C31 H31 119.5
C40 C39 C38 122(2)
C40 C39 H39 119.0
C38 C39 H39 119.0
N7 C25 C24 111(2)
C26 C25 N7 123(2)
C26 C25 C24 126(2)
C33 C32 H32 119.4
C31 C32 C33 121(3)
C31 C32 H32 119.4
N6 C24 C25 118(2)
C23 C24 N6 119(2)
C23 C24 C25 123(3)
C7 N2 C3 119.6(18)
C7 N2 C4 128(2)
C3 N2 C4 111(2)
N1 C7 N2 123.5(17)
N1 C7 N3 122.0(19)
N2 C7 N3 113.0(17)
N2 C3 H3A 108.5
N2 C3 H3B 108.5
N2 C3 C2 115(2)
H3A C3 H3B 107.5
C2 C3 H3A 108.5
C2 C3 H3B 108.5
C18 C14 C15 120.0
C18 C14 C13 118.8(19)
C15 C14 C13 120.7(19)
N5 C18 C14 120.0
C19 C18 C14 120(2)
C19 C18 N5 120(2)
C18 N5 Ru1 111.7(16)
C17 N5 Ru1 128.1(16)
C17 N5 C18 120.0
N5 C17 H17 120.0
N5 C17 C16 120.0
C16 C17 H17 120.0
C17 C16 H16 120.0
C17 C16 C15 120.0
C15 C16 H16 120.0
C14 C15 H15 120.0
C16 C15 C14 120.0
C16 C15 H15 120.0
N11 C55 H55 119.8
N11 C55 C54 120(3)
C54 C55 H55 119.8
N11 C51 C50 118(3)
N11 C51 C52 120(3)
C52 C51 C50 123(3)
C55 C54 H54 120.1
C53 C54 C55 120(3)
C53 C54 H54 120.1
N9 C41 H41 117.7
C42 C41 N9 125(3)
C42 C41 H41 117.7
C51 C52 H52 117.5
C51 C52 C53 125(3)
C53 C52 H52 117.5
C41 C42 H42 121.5
C41 C42 C43 117(3)
C43 C42 H42 121.5
N1 C1 H1A 108.3
N1 C1 H1B 108.3
H1A C1 H1B 107.4
C2 C1 N1 115.9(19)
C2 C1 H1A 108.3
C2 C1 H1B 108.3
C45 C44 H44 121.9
C43 C44 C45 116(3)
C43 C44 H44 121.9
C42 C43 H43 120.2
C44 C43 C42 120(3)
C44 C43 H43 120.2
C54 C53 C52 114(3)
C54 C53 H53 123.2
C52 C53 H53 123.2
C3 C2 H2A 109.7
C3 C2 H2B 109.7
C1 C2 C3 110(2)
C1 C2 H2A 109.7
C1 C2 H2B 109.7
H2A C2 H2B 108.2
C9 C10 H10 120.0
C9 C10 C11 120.0
C11 C10 H10 120.0
C10 C9 H9 120.0
C8 C9 C10 120.0
C8 C9 H9 120.0
C9 C8 N4 120.0
N3 C8 N4 119.5(19)
C8 N4 Ru1 125.9(14)
C19 N4 Ru1 113.7(14)
C19 N4 C8 120.0
C18 C19 N4 116(2)
C18 C19 C11 123(2)
N4 C19 C11 120.0
C19 C11 C10 120.0
C12 C11 C10 122.3(19)
C12 C11 C19 117.7(19)
C7 N3 C6 110.3(19)
C8 N3 C7 130.3(19)
C8 N3 C6 118(2)
H5A C5 H5B 108.8
C4 C5 H5A 110.7
C4 C5 H5B 110.7
C6 C5 H5A 110.7
C6 C5 H5B 110.7
C6 C5 C4 105(2)
N2 C4 C5 110.7(19)
N2 C4 H4A 109.5
N2 C4 H4B 109.5
C5 C4 H4A 109.5
C5 C4 H4B 109.5
H4A C4 H4B 108.1
N3 C6 H6A 110.5
N3 C6 H6B 110.5
C5 C6 N3 106(2)
C5 C6 H6A 110.5
C5 C6 H6B 110.5
H6A C6 H6B 108.6
C14 C13 H13 120.3
C12 C13 C14 119(2)
C12 C13 H13 120.3
C11 C12 H12 120.0
C13 C12 C11 120(2)
C13 C12 H12 120.0

loop_
_geom_bond_atom_site_label_1
_geom_bond_atom_site_label_2
_geom_bond_distance
Ru1 N8 2.020(18)
Ru1 N7 1.955(17)
Ru1 N6 2.105(18)
Ru1 N1 2.063(17)
Ru1 N5 2.077(16)
Ru1 N4 2.073(18)
P2 F12 1.588(14)
P2 F8A 1.621(16)
P2 F7 1.627(14)
P2 F8B 1.613(17)
P2 F11B 1.606(17)
P2 F9A 1.610(17)
P2 F10A 1.631(17)
P2 F11A 1.627(17)
P2 F9B 1.638(17)
P2 F10B 1.633(16)
P1 F6 1.626(13)
P1 F1 1.601(13)
P1 F3B 1.672(17)
P1 F5B 1.566(17)
P1 F4B 1.620(15)
P1 F2B 1.656(16)
P1 F5A 1.644(17)
P1 F2A 1.657(16)
P1 F3A 1.581(17)
P1 F4A 1.625(15)
N8 C30 1.39(3)
N8 C34 1.44(3)
N7 C29 1.36(2)
N7 C25 1.43(3)
N6 C20 1.35(3)
N6 C24 1.42(3)
N10 C46 1.41(3)
N10 C50 1.37(3)
C20 H20 0.9300
C20 C21 1.36(3)
C35 C40 1.39(3)
C35 C27 1.48(3)
C35 C36 1.36(3)
C46 C47 1.33(3)
C46 C45 1.47(3)
N11 C55 1.31(3)
N11 C51 1.33(3)
N1 C7 1.296(16)
N1 C1 1.468(17)
C29 C30 1.41(3)
C29 C28 1.28(3)
C40 H40 0.9300
C40 C39 1.38(3)
C49 H49 0.9300
C49 C50 1.39(3)
C49 C48 1.33(3)
C47 H47 0.9300
C47 C48 1.38(3)
C26 H26 0.9300
C26 C27 1.43(3)
C26 C25 1.37(3)
C27 C28 1.45(3)
C33 H33 0.9300
C33 C34 1.31(3)
C33 C32 1.42(3)
C50 C51 1.49(4)
N9 C45 1.30(3)
N9 C41 1.32(3)
C30 C31 1.37(3)
C22 H22 0.9300
C22 C21 1.35(3)
C22 C23 1.45(3)
C21 H21 0.9300
C34 H34 0.9300
C36 H36 0.9300
C36 C37 1.38(3)
C45 C44 1.46(4)
C48 C38 1.53(3)
C28 H28 0.9300
C38 C37 1.34(3)
C38 C39 1.40(3)
C37 H37 0.9300
C23 H23 0.9300
C23 C24 1.32(3)
C31 H31 0.9300
C31 C32 1.35(3)
C39 H39 0.9300
C25 C24 1.49(3)
C32 H32 0.9300
N2 C7 1.360(16)
N2 C3 1.455(18)
N2 C4 1.465(18)
C7 N3 1.397(16)
C3 H3A 0.9700
C3 H3B 0.9700
C3 C2 1.466(19)
C14 C18 1.3900
C14 C15 1.3900
C14 C13 1.407(18)
C18 N5 1.3900
C18 C19 1.30(3)
N5 C17 1.3900
C17 H17 0.9300
C17 C16 1.3900
C16 H16 0.9300
C16 C15 1.3900
C15 H15 0.9300
C55 H55 0.9300
C55 C54 1.49(4)
C51 C52 1.33(4)
C54 H54 0.9300
C54 C53 1.35(4)
C41 H41 0.9300
C41 C42 1.31(4)
C52 H52 0.9300
C52 C53 1.46(4)
C42 H42 0.9300
C42 C43 1.45(4)
C1 H1A 0.9700
C1 H1B 0.9700
C1 C2 1.460(18)
C44 H44 0.9300
C44 C43 1.35(4)
C43 H43 0.9300
C53 H53 0.9300
C2 H2A 0.9700
C2 H2B 0.9700
C10 H10 0.9300
C10 C9 1.3900
C10 C11 1.3900
C9 H9 0.9300
C9 C8 1.3900
C8 N4 1.3900
C8 N3 1.346(16)
N4 C19 1.3900
C19 C11 1.3900
C11 C12 1.387(18)
N3 C6 1.525(18)
C5 H5A 0.9700
C5 H5B 0.9700
C5 C4 1.525(19)
C5 C6 1.49(2)
C4 H4A 0.9700
C4 H4B 0.9700
C6 H6A 0.9700
C6 H6B 0.9700
C13 H13 0.9300
C13 C12 1.379(19)
C12 H12 0.9300

loop_
_smtbx_masks_void_nr
_smtbx_masks_void_average_x
_smtbx_masks_void_average_y
_smtbx_masks_void_average_z
_smtbx_masks_void_volume
_smtbx_masks_void_count_electrons
1 0.009 0.500 0.500 252.1 48.9
2 0.500 0.500 0.000 19.1 0.6
